data_4111848
loop_
_publ_author_name
'Christoph Lambert'
'J\"urgen Schelter'
'Torsten Fiebig'
'Daniela Mank'
'Anton Trifonov'

_publ_contact_author_address
;Prof. Dr. C. Lambert
Am Hubland
97074 W\"urzburg
Germany
;
_publ_contact_author_email lambert@chemie.uni-wuerzburg.de
_publ_contact_author_fax ++49(0)931-8884606
_publ_contact_author_name 'C. Lambert'
_publ_contact_author_phone ++49(0)931-8885318
_publ_section_title
;
 Photoinduced Charge Transfer Processes along Triarylamine Redox Cascades
;
_journal_name_full 'Journal of the American Chemical Society'
_journal_page_first 10600
_journal_page_last 10610
_journal_paper_doi 10.1021/ja0511570
_journal_volume 127
_journal_year 2005
_chemical_formula_sum 'C33 H26 N2 O2'
_chemical_formula_weight 482.56
_chemical_name_systematic
; 
 ? 
;
_space_group_IT_number 14
_symmetry_cell_setting monoclinic
_symmetry_space_group_name_Hall '-P 2ybc'
_symmetry_space_group_name_H-M 'P 1 21/c 1'
_atom_sites_solution_hydrogens geom
_atom_sites_solution_primary direct
_atom_sites_solution_secondary difmap
_audit_creation_method SHELXL-97
_cell_angle_alpha 90.00
_cell_angle_beta 92.697(4)
_cell_angle_gamma 90.00
_cell_formula_units_Z 4
_cell_length_a 8.3516(19)
_cell_length_b 30.307(7)
_cell_length_c 9.825(2)
_cell_measurement_reflns_used 982
_cell_measurement_temperature 173(2)
_cell_measurement_theta_max 50.942
_cell_measurement_theta_min 6.694
_cell_volume 2484.1(10)
_computing_cell_refinement 'SAINT-NT V5/6.0'
_computing_data_collection 'SMART-NT V5.6'
_computing_data_reduction 'SAINT-NT V5/6.0'
_computing_molecular_graphics 'SHELXTL-NT V5.1'
_computing_publication_material 'SHELXTL-NT V5.1'
_computing_structure_refinement 'SHELXL-97 (Sheldrick, 1997)'
_computing_structure_solution 'SHELXS-97 (Sheldrick, 1990)'
_diffrn_ambient_temperature 173(2)
_diffrn_measured_fraction_theta_full 0.995
_diffrn_measured_fraction_theta_max 0.995
_diffrn_measurement_device_type 'Bruker Smart Apex with D8-Goniometer'
_diffrn_measurement_method 'omega scans'
_diffrn_radiation_monochromator graphite
_diffrn_radiation_source 'fine-focus sealed tube'
_diffrn_radiation_type MoK\a
_diffrn_radiation_wavelength 0.71073
_diffrn_reflns_av_R_equivalents 0.0514
_diffrn_reflns_av_sigmaI/netI 0.0196
_diffrn_reflns_limit_h_max 10
_diffrn_reflns_limit_h_min -10
_diffrn_reflns_limit_k_max 36
_diffrn_reflns_limit_k_min -36
_diffrn_reflns_limit_l_max 11
_diffrn_reflns_limit_l_min -11
_diffrn_reflns_number 43467
_diffrn_reflns_theta_full 25.58
_diffrn_reflns_theta_max 25.58
_diffrn_reflns_theta_min 1.34
_exptl_absorpt_coefficient_mu 0.081
_exptl_absorpt_correction_type none
_exptl_crystal_colour yellow
_exptl_crystal_density_diffrn 1.290
_exptl_crystal_description block
_exptl_crystal_F_000 1016
_exptl_crystal_size_max 0.30
_exptl_crystal_size_mid 0.20
_exptl_crystal_size_min 0.15
_refine_diff_density_max 0.167
_refine_diff_density_min -0.217
_refine_diff_density_rms 0.048
_refine_ls_extinction_method none
_refine_ls_goodness_of_fit_ref 1.048
_refine_ls_hydrogen_treatment undef
_refine_ls_matrix_type full
_refine_ls_number_parameters 336
_refine_ls_number_reflns 4627
_refine_ls_number_restraints 0
_refine_ls_restrained_S_all 1.048
_refine_ls_R_factor_all 0.0399
_refine_ls_R_factor_gt 0.0366
_refine_ls_shift/su_max 0.001
_refine_ls_shift/su_mean 0.000
_refine_ls_structure_factor_coef Fsqd
_refine_ls_weighting_details 'calc w=1/[\s^2^(Fo^2^)+(0.0550P)^2^+0.4539P] where P=(Fo^2^+2Fc^2^)/3'
_refine_ls_weighting_scheme calc
_refine_ls_wR_factor_gt 0.0961
_refine_ls_wR_factor_ref 0.0984
_reflns_number_gt 4153
_reflns_number_total 4627
_reflns_threshold_expression >2sigma(I)
_cod_data_source_file ja0511570rom20050223_104101.cif
_cod_data_source_block 8
_cod_database_code 4111848

loop_
_symmetry_equiv_pos_as_xyz
'x, y, z'
'-x, y+1/2, -z+1/2'
'-x, -y, -z'
'x, -y-1/2, z-1/2'

loop_
_atom_site_label
_atom_site_type_symbol
_atom_site_fract_x
_atom_site_fract_y
_atom_site_fract_z
_atom_site_U_iso_or_equiv
_atom_site_adp_type
_atom_site_occupancy
_atom_site_symmetry_multiplicity
_atom_site_calc_flag
_atom_site_refinement_flags
C1 C 0.47099(17) 0.88179(4) 0.57887(15) 0.0455(3) Uani 1 1 d .
H1 H 0.4813 0.9122 0.6016 0.055 Uiso 1 1 calc R
C2 C 0.34767(16) 0.86817(4) 0.49414(13) 0.0396(3) Uani 1 1 d .
H2 H 0.2722 0.8891 0.4585 0.047 Uiso 1 1 calc R
C3 C 0.58461(17) 0.85099(4) 0.63378(14) 0.0434(3) Uani 1 1 d .
H3 H 0.6691 0.8608 0.6945 0.052 Uiso 1 1 calc R
C4 C 0.57328(15) 0.80765(4) 0.60006(13) 0.0364(3) Uani 1 1 d .
H4 H 0.6510 0.7875 0.6367 0.044 Uiso 1 1 calc R
C5 C 0.44664(13) 0.79189(4) 0.51046(11) 0.0295(2) Uani 1 1 d .
C6 C 0.32993(14) 0.82288(4) 0.45796(12) 0.0312(3) Uani 1 1 d .
C7 C 0.42993(13) 0.74738(4) 0.47339(11) 0.0275(2) Uani 1 1 d .
C8 C 0.29867(13) 0.73504(4) 0.38703(11) 0.0281(2) Uani 1 1 d .
C9 C 0.18858(13) 0.76876(4) 0.33963(11) 0.0299(3) Uani 1 1 d .
C10 C 0.05845(14) 0.75664(4) 0.24759(13) 0.0384(3) Uani 1 1 d .
H10 H -0.0149 0.7786 0.2148 0.046 Uiso 1 1 calc R
C11 C 0.03835(15) 0.71417(5) 0.20635(13) 0.0412(3) Uani 1 1 d .
H11 H -0.0476 0.7068 0.1437 0.049 Uiso 1 1 calc R
C12 C 0.14428(15) 0.68070(4) 0.25588(13) 0.0379(3) Uani 1 1 d .
H12 H 0.1269 0.6510 0.2282 0.045 Uiso 1 1 calc R
C13 C 0.27051(14) 0.69078(4) 0.34268(12) 0.0325(3) Uani 1 1 d .
H13 H 0.3411 0.6680 0.3743 0.039 Uiso 1 1 calc R
C14 C 0.54952(13) 0.71371(4) 0.52409(11) 0.0275(2) Uani 1 1 d .
C15 C 0.69231(14) 0.70690(4) 0.45939(11) 0.0317(3) Uani 1 1 d .
H15 H 0.7168 0.7250 0.3843 0.038 Uiso 1 1 calc R
C16 C 0.79929(13) 0.67430(4) 0.50205(11) 0.0316(3) Uani 1 1 d .
H16 H 0.8953 0.6702 0.4555 0.038 Uiso 1 1 calc R
C17 C 0.76737(13) 0.64733(4) 0.61318(11) 0.0273(2) Uani 1 1 d .
C18 C 0.62782(14) 0.65561(4) 0.68259(11) 0.0300(3) Uani 1 1 d .
H18 H 0.6061 0.6389 0.7614 0.036 Uiso 1 1 calc R
C19 C 0.52122(13) 0.68797(4) 0.63720(12) 0.0309(3) Uani 1 1 d .
H19 H 0.4262 0.6927 0.6847 0.037 Uiso 1 1 calc R
C20 C 1.00089(14) 0.59934(4) 0.57379(11) 0.0303(3) Uani 1 1 d .
C21 C 1.15689(14) 0.60818(4) 0.61648(12) 0.0314(3) Uani 1 1 d .
H21 H 1.1778 0.6259 0.6951 0.038 Uiso 1 1 calc R
C22 C 1.28428(13) 0.59161(4) 0.54628(12) 0.0308(3) Uani 1 1 d .
H22 H 1.3915 0.5975 0.5777 0.037 Uiso 1 1 calc R
C23 C 1.25402(13) 0.56654(4) 0.43033(12) 0.0297(2) Uani 1 1 d .
C24 C 1.09711(14) 0.55870(4) 0.38378(13) 0.0377(3) Uani 1 1 d .
H24 H 1.0760 0.5423 0.3025 0.045 Uiso 1 1 calc R
C25 C 0.97186(14) 0.57479(4) 0.45586(13) 0.0378(3) Uani 1 1 d .
H25 H 0.8646 0.5690 0.4245 0.045 Uiso 1 1 calc R
C26 C 0.85360(13) 0.59066(4) 0.78070(11) 0.0298(3) Uani 1 1 d .
C27 C 0.79124(15) 0.54852(4) 0.78139(12) 0.0354(3) Uani 1 1 d .
H27 H 0.7578 0.5350 0.6976 0.043 Uiso 1 1 calc R
C28 C 0.77643(15) 0.52550(4) 0.90245(12) 0.0351(3) Uani 1 1 d .
H28 H 0.7339 0.4964 0.9016 0.042 Uiso 1 1 calc R
C29 C 0.82444(13) 0.54551(4) 1.02445(11) 0.0295(2) Uani 1 1 d .
C30 C 0.88840(14) 0.58780(4) 1.02430(12) 0.0320(3) Uani 1 1 d .
H30 H 0.9228 0.6013 1.1079 0.038 Uiso 1 1 calc R
C31 C 0.90236(14) 0.61042(4) 0.90333(12) 0.0318(3) Uani 1 1 d .
H31 H 0.9453 0.6394 0.9040 0.038 Uiso 1 1 calc R
C32 C 0.76788(19) 0.48157(4) 1.15571(16) 0.0503(4) Uani 1 1 d .
H32A H 0.6582 0.4781 1.1173 0.075 Uiso 1 1 calc R
H32B H 0.7733 0.4715 1.2506 0.075 Uiso 1 1 calc R
H32C H 0.8413 0.4640 1.1028 0.075 Uiso 1 1 calc R
C33 C 1.53254(15) 0.55653(5) 0.39823(15) 0.0487(3) Uani 1 1 d .
H33A H 1.5517 0.5884 0.4018 0.073 Uiso 1 1 calc R
H33B H 1.6045 0.5429 0.3344 0.073 Uiso 1 1 calc R
H33C H 1.5529 0.5438 0.4892 0.073 Uiso 1 1 calc R
N1 N 0.20421(12) 0.81143(3) 0.37464(10) 0.0329(2) Uani 1 1 d .
N2 N 0.87128(12) 0.61351(3) 0.65419(10) 0.0370(3) Uani 1 1 d .
O1 O 1.37075(10) 0.54839(3) 0.35379(9) 0.0402(2) Uani 1 1 d .
O2 O 0.81268(11) 0.52680(3) 1.15039(8) 0.0394(2) Uani 1 1 d .

loop_
_atom_site_aniso_label
_atom_site_aniso_U_11
_atom_site_aniso_U_22
_atom_site_aniso_U_33
_atom_site_aniso_U_23
_atom_site_aniso_U_13
_atom_site_aniso_U_12
C1 0.0546(8) 0.0350(7) 0.0477(8) -0.0034(6) 0.0098(6) -0.0034(6)
C2 0.0446(7) 0.0348(6) 0.0399(7) 0.0050(5) 0.0078(6) 0.0064(5)
C3 0.0418(7) 0.0468(7) 0.0415(7) -0.0048(6) 0.0020(6) -0.0076(6)
C4 0.0319(6) 0.0438(7) 0.0337(6) 0.0005(5) 0.0015(5) 0.0018(5)
C5 0.0286(6) 0.0354(6) 0.0249(6) 0.0027(4) 0.0057(4) 0.0026(4)
C6 0.0332(6) 0.0348(6) 0.0262(6) 0.0044(4) 0.0077(5) 0.0043(5)
C7 0.0262(5) 0.0346(6) 0.0221(5) 0.0053(4) 0.0055(4) 0.0047(4)
C8 0.0258(6) 0.0354(6) 0.0233(5) 0.0047(4) 0.0050(4) 0.0031(4)
C9 0.0271(6) 0.0378(6) 0.0251(6) 0.0057(4) 0.0051(4) 0.0050(5)
C10 0.0288(6) 0.0520(8) 0.0342(7) 0.0062(5) -0.0016(5) 0.0077(5)
C11 0.0292(6) 0.0596(8) 0.0345(7) -0.0017(6) -0.0019(5) -0.0024(5)
C12 0.0348(7) 0.0430(7) 0.0362(7) -0.0032(5) 0.0049(5) -0.0041(5)
C13 0.0312(6) 0.0356(6) 0.0310(6) 0.0033(5) 0.0047(5) 0.0028(5)
C14 0.0263(6) 0.0317(6) 0.0245(5) 0.0001(4) -0.0003(4) 0.0033(4)
C15 0.0308(6) 0.0405(6) 0.0238(6) 0.0071(5) 0.0026(5) 0.0048(5)
C16 0.0267(6) 0.0431(6) 0.0255(6) 0.0026(5) 0.0053(4) 0.0066(5)
C17 0.0266(6) 0.0322(6) 0.0227(5) -0.0009(4) -0.0019(4) 0.0038(4)
C18 0.0306(6) 0.0349(6) 0.0248(6) 0.0054(4) 0.0035(5) 0.0030(4)
C19 0.0276(6) 0.0373(6) 0.0282(6) 0.0027(5) 0.0062(5) 0.0049(5)
C20 0.0304(6) 0.0339(6) 0.0267(6) 0.0052(4) 0.0029(4) 0.0096(5)
C21 0.0380(6) 0.0318(6) 0.0244(6) -0.0010(4) 0.0005(5) 0.0009(5)
C22 0.0262(6) 0.0358(6) 0.0300(6) 0.0009(5) -0.0026(5) -0.0025(4)
C23 0.0269(6) 0.0322(6) 0.0301(6) -0.0003(5) 0.0026(4) 0.0040(4)
C24 0.0307(6) 0.0483(7) 0.0339(7) -0.0128(5) -0.0026(5) 0.0022(5)
C25 0.0240(6) 0.0529(7) 0.0360(7) -0.0052(5) -0.0035(5) 0.0034(5)
C26 0.0278(6) 0.0353(6) 0.0266(6) 0.0037(5) 0.0028(4) 0.0099(4)
C27 0.0403(7) 0.0388(6) 0.0266(6) -0.0047(5) -0.0047(5) 0.0037(5)
C28 0.0390(7) 0.0304(6) 0.0356(7) -0.0007(5) -0.0008(5) -0.0019(5)
C29 0.0284(6) 0.0331(6) 0.0270(6) 0.0035(4) 0.0028(4) 0.0045(4)
C30 0.0338(6) 0.0357(6) 0.0262(6) -0.0029(5) -0.0014(5) -0.0007(5)
C31 0.0310(6) 0.0308(6) 0.0336(6) 0.0012(5) 0.0021(5) -0.0003(4)
C32 0.0627(9) 0.0389(7) 0.0504(8) 0.0138(6) 0.0148(7) 0.0032(6)
C33 0.0263(6) 0.0688(9) 0.0512(8) -0.0073(7) 0.0046(6) 0.0053(6)
N1 0.0320(5) 0.0375(5) 0.0294(5) 0.0066(4) 0.0042(4) 0.0081(4)
N2 0.0380(6) 0.0453(6) 0.0285(5) 0.0104(4) 0.0084(4) 0.0178(5)
O1 0.0264(4) 0.0530(5) 0.0414(5) -0.0130(4) 0.0046(4) 0.0043(4)
O2 0.0512(5) 0.0386(5) 0.0288(5) 0.0076(3) 0.0053(4) 0.0008(4)

loop_
_atom_type_symbol
_atom_type_description
_atom_type_scat_dispersion_real
_atom_type_scat_dispersion_imag
_atom_type_scat_source
C C 0.0033 0.0016 'International Tables Vol C Tables 4.2.6.8 and 6.1.1.4'
H H 0.0000 0.0000 'International Tables Vol C Tables 4.2.6.8 and 6.1.1.4'
N N 0.0061 0.0033 'International Tables Vol C Tables 4.2.6.8 and 6.1.1.4'
O O 0.0106 0.0060 'International Tables Vol C Tables 4.2.6.8 and 6.1.1.4'

loop_
_geom_angle_atom_site_label_1
_geom_angle_atom_site_label_2
_geom_angle_atom_site_label_3
_geom_angle
C2 C1 C3 120.48(12)
C1 C2 C6 120.88(12)
C4 C3 C1 120.41(13)
C3 C4 C5 121.07(12)
C7 C5 C4 122.97(10)
C7 C5 C6 118.65(11)
C4 C5 C6 118.37(11)
N1 C6 C2 117.98(11)
N1 C6 C5 123.25(11)
C2 C6 C5 118.76(11)
C5 C7 C8 118.56(10)
C5 C7 C14 120.84(10)
C8 C7 C14 120.60(10)
C7 C8 C13 123.19(10)
C7 C8 C9 118.40(11)
C13 C8 C9 118.41(10)
N1 C9 C10 118.13(10)
N1 C9 C8 123.27(11)
C10 C9 C8 118.58(11)
C11 C10 C9 120.81(11)
C10 C11 C12 120.65(12)
C13 C12 C11 120.52(12)
C12 C13 C8 120.99(11)
C19 C14 C15 117.66(10)
C19 C14 C7 120.92(10)
C15 C14 C7 121.42(10)
C16 C15 C14 121.47(10)
C15 C16 C17 120.62(10)
N2 C17 C16 121.16(10)
N2 C17 C18 120.89(10)
C16 C17 C18 117.95(10)
C19 C18 C17 120.49(10)
C18 C19 C14 121.69(10)
C21 C20 C25 118.97(11)
C21 C20 N2 120.11(11)
C25 C20 N2 120.85(11)
C20 C21 C22 120.96(11)
C23 C22 C21 119.56(11)
O1 C23 C22 124.34(10)
O1 C23 C24 115.75(10)
C22 C23 C24 119.91(11)
C25 C24 C23 119.82(11)
C24 C25 C20 120.72(11)
C27 C26 C31 119.35(11)
C27 C26 N2 120.32(11)
C31 C26 N2 120.32(11)
C26 C27 C28 121.19(11)
C29 C28 C27 119.15(11)
O2 C29 C28 124.79(11)
O2 C29 C30 115.30(10)
C28 C29 C30 119.91(11)
C31 C30 C29 120.45(11)
C30 C31 C26 119.94(11)
C9 N1 C6 117.87(10)
C17 N2 C20 122.53(9)
C17 N2 C26 121.19(9)
C20 N2 C26 116.28(9)
C23 O1 C33 116.81(10)
C29 O2 C32 117.56(10)

loop_
_geom_bond_atom_site_label_1
_geom_bond_atom_site_label_2
_geom_bond_distance
C1 C2 1.358(2)
C1 C3 1.420(2)
C2 C6 1.4240(17)
C3 C4 1.3567(19)
C4 C5 1.4262(17)
C5 C7 1.4026(16)
C5 C6 1.4320(16)
C6 N1 1.3461(16)
C7 C8 1.4050(16)
C7 C14 1.4968(15)
C8 C13 1.4265(17)
C8 C9 1.4373(15)
C9 N1 1.3432(16)
C9 C10 1.4287(17)
C10 C11 1.3575(19)
C11 C12 1.4170(19)
C12 C13 1.3592(17)
C14 C19 1.3870(16)
C14 C15 1.3929(16)
C15 C16 1.3838(16)
C16 C17 1.3995(16)
C17 N2 1.3903(14)
C17 C18 1.4004(16)
C18 C19 1.3844(16)
C20 C21 1.3762(17)
C20 C25 1.3885(17)
C20 N2 1.4355(15)
C21 C22 1.3889(17)
C22 C23 1.3827(17)
C23 O1 1.3738(14)
C23 C24 1.3880(17)
C24 C25 1.3796(18)
C26 C27 1.3795(17)
C26 C31 1.3892(17)
C26 N2 1.4365(15)
C27 C28 1.3894(17)
C28 C29 1.3856(17)
C29 O2 1.3688(14)
C29 C30 1.3888(17)
C30 C31 1.3816(17)
C32 O2 1.4223(16)
C33 O1 1.4218(16)

loop_
_geom_torsion_atom_site_label_1
_geom_torsion_atom_site_label_2
_geom_torsion_atom_site_label_3
_geom_torsion_atom_site_label_4
_geom_torsion
C3 C1 C2 C6 -0.3(2)
C2 C1 C3 C4 1.3(2)
C1 C3 C4 C5 -0.8(2)
C3 C4 C5 C7 -179.71(12)
C3 C4 C5 C6 -0.80(18)
C1 C2 C6 N1 179.34(11)
C1 C2 C6 C5 -1.25(18)
C7 C5 C6 N1 0.12(16)
C4 C5 C6 N1 -178.84(10)
C7 C5 C6 C2 -179.26(10)
C4 C5 C6 C2 1.78(16)
C4 C5 C7 C8 178.47(10)
C6 C5 C7 C8 -0.44(15)
C4 C5 C7 C14 -1.79(17)
C6 C5 C7 C14 179.31(10)
C5 C7 C8 C13 179.78(10)
C14 C7 C8 C13 0.04(16)
C5 C7 C8 C9 0.64(15)
C14 C7 C8 C9 -179.11(9)
C7 C8 C9 N1 -0.55(16)
C13 C8 C9 N1 -179.74(10)
C7 C8 C9 C10 177.60(10)
C13 C8 C9 C10 -1.59(16)
N1 C9 C10 C11 178.67(11)
C8 C9 C10 C11 0.43(17)
C9 C10 C11 C12 1.28(19)
C10 C11 C12 C13 -1.83(19)
C11 C12 C13 C8 0.61(18)
C7 C8 C13 C12 -178.07(11)
C9 C8 C13 C12 1.08(17)
C5 C7 C14 C19 96.86(13)
C8 C7 C14 C19 -83.40(14)
C5 C7 C14 C15 -83.49(14)
C8 C7 C14 C15 96.25(13)
C19 C14 C15 C16 2.91(18)
C7 C14 C15 C16 -176.76(11)
C14 C15 C16 C17 -0.62(18)
C15 C16 C17 N2 177.83(11)
C15 C16 C17 C18 -2.57(17)
N2 C17 C18 C19 -176.94(11)
C16 C17 C18 C19 3.46(17)
C17 C18 C19 C14 -1.19(18)
C15 C14 C19 C18 -2.00(17)
C7 C14 C19 C18 177.67(11)
C25 C20 C21 C22 -2.37(17)
N2 C20 C21 C22 174.58(10)
C20 C21 C22 C23 1.23(17)
C21 C22 C23 O1 -179.64(10)
C21 C22 C23 C24 1.01(17)
O1 C23 C24 C25 178.54(11)
C22 C23 C24 C25 -2.06(19)
C23 C24 C25 C20 0.9(2)
C21 C20 C25 C24 1.30(19)
N2 C20 C25 C24 -175.63(11)
C31 C26 C27 C28 -0.02(18)
N2 C26 C27 C28 178.58(11)
C26 C27 C28 C29 0.40(19)
C27 C28 C29 O2 178.43(11)
C27 C28 C29 C30 -0.86(18)
O2 C29 C30 C31 -178.39(10)
C28 C29 C30 C31 0.97(17)
C29 C30 C31 C26 -0.59(17)
C27 C26 C31 C30 0.12(17)
N2 C26 C31 C30 -178.48(10)
C10 C9 N1 C6 -177.94(10)
C8 C9 N1 C6 0.22(16)
C2 C6 N1 C9 179.38(10)
C5 C6 N1 C9 0.00(16)
C16 C17 N2 C20 -10.70(18)
C18 C17 N2 C20 169.72(11)
C16 C17 N2 C26 169.47(11)
C18 C17 N2 C26 -10.11(18)
C21 C20 N2 C17 109.54(13)
C25 C20 N2 C17 -73.56(16)
C21 C20 N2 C26 -70.62(15)
C25 C20 N2 C26 106.27(13)
C27 C26 N2 C17 105.06(14)
C31 C26 N2 C17 -76.35(15)
C27 C26 N2 C20 -74.78(15)
C31 C26 N2 C20 103.81(13)
C22 C23 O1 C33 -0.32(17)
C24 C23 O1 C33 179.06(12)
C28 C29 O2 C32 8.71(17)
C30 C29 O2 C32 -171.97(11)

loop_
_cod_related_entry_id
_cod_related_entry_database
_cod_related_entry_code
1 ChemSpider 30660452
